data_7721134
loop_
_publ_author_name
'Hill, Michael'
'Pearce, Kyle'
'Liu, Han-Ying'
'McMullin, Claire Louise'

_publ_section_title
;
 A Strontium Alumanyl
;
_journal_name_full 'Dalton Transactions'
_journal_paper_doi 10.1039/D6DT01406B
_journal_year 2026
_chemical_formula_moiety 'C53 H61 B N2 Sr, 1[C7H8]'
_chemical_formula_sum 'C60 H69 B N2 Sr'
_chemical_formula_weight 916.60
_space_group_crystal_system orthorhombic
_space_group_IT_number 61
_space_group_name_Hall '-P 2ac 2ab'
_space_group_name_H-M_alt 'P b c a'
_atom_sites_solution_hydrogens mixed
_atom_sites_solution_primary dual
_audit_creation_date 2023-12-11
_audit_creation_method
;
Olex2 1.5
(compiled 2023.08.24 svn.re1ec1418 for OlexSys, GUI svn.r6817)
;
_audit_update_record
;
2026-04-23 deposited with the CCDC.	2026-06-16 downloaded from the CCDC.
;
_cell_angle_alpha 90
_cell_angle_beta 90
_cell_angle_gamma 90
_cell_formula_units_Z 8
_cell_length_a 16.21270(10)
_cell_length_b 24.28980(10)
_cell_length_c 25.9560(2)
_cell_measurement_reflns_used 36583
_cell_measurement_temperature 150.00(10)
_cell_measurement_theta_max 72.8640
_cell_measurement_theta_min 4.0020
_cell_volume 10221.56(11)
_computing_cell_refinement 'CrysAlisPro 1.171.39.46 (Rigaku OD, 2018)'
_computing_data_collection 'CrysAlisPro 1.171.39.46 (Rigaku OD, 2018)'
_computing_data_reduction 'CrysAlisPro 1.171.39.46 (Rigaku OD, 2018)'
_computing_molecular_graphics 'Olex2 1.5 (Dolomanov et al., 2009)'
_computing_publication_material 'Olex2 1.5 (Dolomanov et al., 2009)'
_computing_structure_refinement 'SHELXL 2014/3 (Sheldrick, 2015)'
_computing_structure_solution 'SHELXT  (Sheldrick, 2015)'
_diffrn_ambient_environment N~2~
_diffrn_ambient_temperature 150.00(10)
_diffrn_detector 'CCD plate'
_diffrn_detector_area_resol_mean 8.1150
_diffrn_detector_type EosS2
_diffrn_measured_fraction_theta_full 1.000
_diffrn_measured_fraction_theta_max 0.996
_diffrn_measurement_device 'four-circle diffractometer'
_diffrn_measurement_device_type 'SuperNova, Dual, Cu at home/near, EosS2'
_diffrn_measurement_method '\w scans'
_diffrn_radiation_monochromator mirror
_diffrn_radiation_probe x-ray
_diffrn_radiation_type 'Cu K\a'
_diffrn_radiation_wavelength 1.54184
_diffrn_reflns_av_R_equivalents 0.0577
_diffrn_reflns_av_unetI/netI 0.0292
_diffrn_reflns_Laue_measured_fraction_full 1.000
_diffrn_reflns_Laue_measured_fraction_max 0.996
_diffrn_reflns_limit_h_max 19
_diffrn_reflns_limit_h_min -19
_diffrn_reflns_limit_k_max 24
_diffrn_reflns_limit_k_min -30
_diffrn_reflns_limit_l_max 32
_diffrn_reflns_limit_l_min -32
_diffrn_reflns_number 102995
_diffrn_reflns_point_group_measured_fraction_full 1.000
_diffrn_reflns_point_group_measured_fraction_max 0.996
_diffrn_reflns_theta_full 67.684
_diffrn_reflns_theta_max 72.947
_diffrn_reflns_theta_min 3.405
_diffrn_source 'micro-focus sealed X-ray tube'
_diffrn_source_type 'SuperNova (Cu) X-ray Source'
_exptl_absorpt_coefficient_mu 1.747
_exptl_absorpt_correction_T_max 1.00000
_exptl_absorpt_correction_T_min 0.68142
_exptl_absorpt_correction_type multi-scan
_exptl_absorpt_process_details
;
CrysAlisPro 1.171.39.46 (Rigaku Oxford Diffraction, 2018)
Empirical absorption correction using spherical harmonics,
 implemented in SCALE3 ABSPACK scaling algorithm.
;
_exptl_crystal_colour colourless
_exptl_crystal_colour_primary colourless
_exptl_crystal_density_diffrn 1.191
_exptl_crystal_description block
_exptl_crystal_F_000 3888
_exptl_crystal_size_max 0.229
_exptl_crystal_size_mid 0.136
_exptl_crystal_size_min 0.063
_refine_diff_density_max 0.284
_refine_diff_density_min -0.451
_refine_diff_density_rms 0.049
_refine_ls_extinction_method none
_refine_ls_goodness_of_fit_ref 1.026
_refine_ls_hydrogen_treatment mixed
_refine_ls_matrix_type full
_refine_ls_number_parameters 528
_refine_ls_number_reflns 10169
_refine_ls_number_restraints 0
_refine_ls_restrained_S_all 1.026
_refine_ls_R_factor_all 0.0336
_refine_ls_R_factor_gt 0.0289
_refine_ls_shift/su_max 0.002
_refine_ls_shift/su_mean 0.000
_refine_ls_structure_factor_coef Fsqd
_refine_ls_weighting_details 'w=1/[\s^2^(Fo^2^)+(0.0375P)^2^+2.0426P] where P=(Fo^2^+2Fc^2^)/3'
_refine_ls_weighting_scheme calc
_refine_ls_wR_factor_gt 0.0708
_refine_ls_wR_factor_ref 0.0732
_reflns_Friedel_coverage 0.000
_reflns_number_gt 8989
_reflns_number_total 10169
_reflns_threshold_expression 'I > 2\s(I)'
_cod_data_source_file d6dt01406b2.cif
_cod_data_source_block s23msh118
_cod_database_code 7721134
_shelx_space_group_comment
;
The symmetry employed for this shelxl refinement is uniquely defined
by the following loop, which should always be used as a source of
symmetry information in preference to the above space-group names.
They are only intended as comments.
;
_olex2_refinement_description
;
1. Fixed Uiso
 At 1.2 times of:
  All C(H) groups
 At 1.5 times of:
  All C(H,H,H) groups
2.a Ternary CH refined with riding coordinates:
 C7(H7), C10(H10), C24(H24), C27(H27)
2.b Aromatic/amide H refined with riding coordinates:
 C3(H3), C4(H4), C5(H5), C20(H20), C21(H21), C22(H22), C31(H31), C32(H32),
 C33(H33), C34(H34), C35(H35), C37(H37), C38(H38), C39(H39), C40(H40), C41(H41),
  C43(H43), C44(H44), C45(H45), C46(H46), C47(H47), C49(H49), C50(H50),
 C51(H51), C52(H52), C53(H53)
2.c Idealised Me refined as rotating group:
 C8(H8A,H8B,H8C), C9(H9A,H9B,H9C), C11(H11A,H11B,H11C), C12(H12A,H12B,H12C),
 C14(H14A,H14B,H14C), C17(H17A,H17B,H17C), C25(H25A,H25B,H25C), C26(H26A,H26B,
 H26C), C28(H28A,H28B,H28C), C29(H29A,H29B,H29C)
;
_smtbx_masks_void_probe_radius 1.2
_smtbx_masks_void_truncation_radius 1.2
_olex2_submission_special_instructions 'No special instructions were received'

loop_
_space_group_symop_operation_xyz
'x, y, z'
'-x+1/2, -y, z+1/2'
'-x, y+1/2, -z+1/2'
'x+1/2, -y+1/2, -z'
'-x, -y, -z'
'x-1/2, y, -z-1/2'
'x, -y-1/2, z-1/2'
'-x-1/2, y-1/2, z'

loop_
_atom_site_label
_atom_site_type_symbol
_atom_site_fract_x
_atom_site_fract_y
_atom_site_fract_z
_atom_site_U_iso_or_equiv
_atom_site_adp_type
_atom_site_occupancy
_atom_site_site_symmetry_order
_atom_site_calc_flag
_atom_site_refinement_flags_posn
_atom_site_refinement_flags_adp
_atom_site_refinement_flags_occupancy
_atom_site_disorder_assembly
_atom_site_disorder_group
Sr1 Sr 0.41753(2) 0.40545(2) 0.80078(2) 0.01981(5) Uani 1 1 d . . . . .
N1 N 0.35302(7) 0.49232(4) 0.77167(4) 0.0193(2) Uani 1 1 d . . . . .
N2 N 0.39219(7) 0.44416(5) 0.88718(4) 0.0227(2) Uani 1 1 d . . . . .
C1 C 0.30021(8) 0.51267(5) 0.73189(5) 0.0202(2) Uani 1 1 d . . . . .
C2 C 0.30263(9) 0.49028(5) 0.68177(5) 0.0226(3) Uani 1 1 d . . . . .
C3 C 0.24680(9) 0.50878(6) 0.64472(5) 0.0257(3) Uani 1 1 d . . . . .
H3 H 0.2483 0.4934 0.6111 0.031 Uiso 1 1 calc R U . . .
C4 C 0.18934(9) 0.54907(6) 0.65600(6) 0.0258(3) Uani 1 1 d . . . . .
H4 H 0.1514 0.5610 0.6304 0.031 Uiso 1 1 calc R U . . .
C5 C 0.18764(9) 0.57171(6) 0.70477(6) 0.0247(3) Uani 1 1 d . . . . .
H5 H 0.1485 0.5996 0.7124 0.030 Uiso 1 1 calc R U . . .
C6 C 0.24222(8) 0.55449(5) 0.74318(5) 0.0219(3) Uani 1 1 d . . . . .
C7 C 0.36716(9) 0.44865(6) 0.66527(6) 0.0280(3) Uani 1 1 d . . . . .
H7 H 0.3954 0.4349 0.6970 0.034 Uiso 1 1 calc R U . . .
C8 C 0.33071(12) 0.39904(7) 0.63731(7) 0.0403(4) Uani 1 1 d . . . . .
H8A H 0.2859 0.3834 0.6580 0.060 Uiso 1 1 calc R U . . .
H8B H 0.3737 0.3712 0.6322 0.060 Uiso 1 1 calc R U . . .
H8C H 0.3091 0.4107 0.6038 0.060 Uiso 1 1 calc R U . . .
C9 C 0.43235(12) 0.47630(9) 0.63128(8) 0.0447(4) Uani 1 1 d . . . . .
H9A H 0.4056 0.4927 0.6011 0.067 Uiso 1 1 calc R U . . .
H9B H 0.4727 0.4488 0.6200 0.067 Uiso 1 1 calc R U . . .
H9C H 0.4604 0.5051 0.6510 0.067 Uiso 1 1 calc R U . . .
C10 C 0.23428(9) 0.58007(6) 0.79664(6) 0.0262(3) Uani 1 1 d . . . . .
H10 H 0.2827 0.5680 0.8177 0.031 Uiso 1 1 calc R U . . .
C11 C 0.15604(11) 0.55923(7) 0.82286(6) 0.0365(3) Uani 1 1 d . . . . .
H11A H 0.1078 0.5706 0.8028 0.055 Uiso 1 1 calc R U . . .
H11B H 0.1524 0.5747 0.8576 0.055 Uiso 1 1 calc R U . . .
H11C H 0.1577 0.5190 0.8250 0.055 Uiso 1 1 calc R U . . .
C12 C 0.23407(11) 0.64324(7) 0.79476(7) 0.0358(3) Uani 1 1 d . . . . .
H12A H 0.2832 0.6561 0.7763 0.054 Uiso 1 1 calc R U . . .
H12B H 0.2345 0.6579 0.8299 0.054 Uiso 1 1 calc R U . . .
H12C H 0.1844 0.6560 0.7768 0.054 Uiso 1 1 calc R U . . .
C13 C 0.41097(8) 0.52603(5) 0.79008(5) 0.0201(2) Uani 1 1 d . . . . .
C14 C 0.43808(9) 0.57629(6) 0.75989(6) 0.0273(3) Uani 1 1 d . . . . .
H14A H 0.4982 0.5797 0.7616 0.041 Uiso 1 1 calc R U . . .
H14B H 0.4126 0.6093 0.7747 0.041 Uiso 1 1 calc R U . . .
H14C H 0.4210 0.5724 0.7239 0.041 Uiso 1 1 calc R U . . .
C15 C 0.45310(8) 0.51896(5) 0.83740(5) 0.0220(3) Uani 1 1 d . . . . .
H15 H 0.4931(13) 0.5463(8) 0.8423(8) 0.035(5) Uiso 1 1 d . . . . .
C16 C 0.43249(9) 0.49110(5) 0.88426(5) 0.0225(3) Uani 1 1 d . . . . .
C17 C 0.46190(12) 0.52097(7) 0.93216(6) 0.0369(4) Uani 1 1 d . . . . .
H17A H 0.4575 0.4964 0.9620 0.055 Uiso 1 1 calc R U . . .
H17B H 0.4277 0.5537 0.9379 0.055 Uiso 1 1 calc R U . . .
H17C H 0.5195 0.5321 0.9276 0.055 Uiso 1 1 calc R U . . .
C18 C 0.36835(9) 0.42269(6) 0.93632(5) 0.0252(3) Uani 1 1 d . . . . .
C19 C 0.29462(10) 0.44077(6) 0.95960(6) 0.0298(3) Uani 1 1 d . . . . .
C20 C 0.27033(11) 0.41718(8) 1.00634(6) 0.0380(4) Uani 1 1 d . . . . .
H20 H 0.2214 0.4298 1.0227 0.046 Uiso 1 1 calc R U . . .
C21 C 0.31610(12) 0.37598(8) 1.02920(6) 0.0411(4) Uani 1 1 d . . . . .
H21 H 0.2985 0.3602 1.0609 0.049 Uiso 1 1 calc R U . . .
C22 C 0.38768(11) 0.35771(7) 1.00582(6) 0.0355(3) Uani 1 1 d . . . . .
H22 H 0.4186 0.3291 1.0216 0.043 Uiso 1 1 calc R U . . .
C23 C 0.41542(10) 0.38043(6) 0.95968(6) 0.0280(3) Uani 1 1 d . . . . .
C24 C 0.23866(10) 0.48366(7) 0.93533(6) 0.0350(3) Uani 1 1 d . . . . .
H24 H 0.2635 0.4955 0.9019 0.042 Uiso 1 1 calc R U . . .
C25 C 0.15342(13) 0.45930(10) 0.92456(9) 0.0555(5) Uani 1 1 d . . . . .
H25A H 0.1585 0.4292 0.8996 0.083 Uiso 1 1 calc R U . . .
H25B H 0.1173 0.4879 0.9105 0.083 Uiso 1 1 calc R U . . .
H25C H 0.1298 0.4452 0.9567 0.083 Uiso 1 1 calc R U . . .
C26 C 0.23001(18) 0.53410(10) 0.97001(10) 0.0654(6) Uani 1 1 d . . . . .
H26A H 0.2036 0.5234 1.0025 0.098 Uiso 1 1 calc R U . . .
H26B H 0.1961 0.5619 0.9527 0.098 Uiso 1 1 calc R U . . .
H26C H 0.2847 0.5494 0.9772 0.098 Uiso 1 1 calc R U . . .
C27 C 0.49440(10) 0.35897(6) 0.93545(6) 0.0297(3) Uani 1 1 d . . . . .
H27 H 0.4875 0.3612 0.8972 0.036 Uiso 1 1 calc R U . . .
C28 C 0.56977(11) 0.39355(8) 0.94961(7) 0.0408(4) Uani 1 1 d . . . . .
H28A H 0.5626 0.4311 0.9365 0.061 Uiso 1 1 calc R U . . .
H28B H 0.6192 0.3772 0.9342 0.061 Uiso 1 1 calc R U . . .
H28C H 0.5759 0.3946 0.9872 0.061 Uiso 1 1 calc R U . . .
C29 C 0.51242(13) 0.29850(7) 0.94883(7) 0.0407(4) Uani 1 1 d . . . . .
H29A H 0.5309 0.2959 0.9847 0.061 Uiso 1 1 calc R U . . .
H29B H 0.5557 0.2844 0.9260 0.061 Uiso 1 1 calc R U . . .
H29C H 0.4622 0.2766 0.9443 0.061 Uiso 1 1 calc R U . . .
C30 C 0.54732(8) 0.32396(5) 0.76532(5) 0.0208(3) Uani 1 1 d . . . . .
C31 C 0.54251(9) 0.35920(6) 0.72240(6) 0.0241(3) Uani 1 1 d . . . . .
H31 H 0.5204 0.3453 0.6911 0.029 Uiso 1 1 calc R U . . .
C32 C 0.56918(9) 0.41391(6) 0.72426(6) 0.0284(3) Uani 1 1 d . . . . .
H32 H 0.5655 0.4363 0.6943 0.034 Uiso 1 1 calc R U . . .
C33 C 0.60105(9) 0.43575(6) 0.76955(7) 0.0305(3) Uani 1 1 d . . . . .
H33 H 0.6181 0.4731 0.7711 0.037 Uiso 1 1 calc R U . . .
C34 C 0.60753(9) 0.40212(6) 0.81247(6) 0.0274(3) Uani 1 1 d . . . . .
H34 H 0.6296 0.4164 0.8436 0.033 Uiso 1 1 calc R U . . .
C35 C 0.58165(8) 0.34711(6) 0.81011(6) 0.0230(3) Uani 1 1 d . . . . .
H35 H 0.5875 0.3246 0.8399 0.028 Uiso 1 1 calc R U . . .
C36 C 0.40785(8) 0.28203(5) 0.78361(6) 0.0220(3) Uani 1 1 d . . . . .
C37 C 0.35024(9) 0.30444(6) 0.74844(6) 0.0273(3) Uani 1 1 d . . . . .
H37 H 0.3611 0.3018 0.7126 0.033 Uiso 1 1 calc R U . . .
C38 C 0.27782(10) 0.33028(6) 0.76492(7) 0.0354(4) Uani 1 1 d . . . . .
H38 H 0.2407 0.3449 0.7402 0.042 Uiso 1 1 calc R U . . .
C39 C 0.25954(9) 0.33486(7) 0.81693(8) 0.0358(3) Uani 1 1 d . . . . .
H39 H 0.2108 0.3531 0.8279 0.043 Uiso 1 1 calc R U . . .
C40 C 0.31368(10) 0.31235(6) 0.85265(7) 0.0316(3) Uani 1 1 d . . . . .
H40 H 0.3017 0.3145 0.8884 0.038 Uiso 1 1 calc R U . . .
C41 C 0.38598(9) 0.28657(5) 0.83578(6) 0.0246(3) Uani 1 1 d . . . . .
H41 H 0.4221 0.2714 0.8609 0.030 Uiso 1 1 calc R U . . .
C42 C 0.50584(9) 0.23420(5) 0.70926(5) 0.0238(3) Uani 1 1 d . . . . .
C43 C 0.58016(10) 0.23446(7) 0.68152(6) 0.0317(3) Uani 1 1 d . . . . .
H43 H 0.6254 0.2550 0.6946 0.038 Uiso 1 1 calc R U . . .
C44 C 0.59003(12) 0.20582(8) 0.63564(7) 0.0396(4) Uani 1 1 d . . . . .
H44 H 0.6413 0.2070 0.6180 0.047 Uiso 1 1 calc R U . . .
C45 C 0.52519(13) 0.17564(7) 0.61558(6) 0.0414(4) Uani 1 1 d . . . . .
H45 H 0.5317 0.1557 0.5843 0.050 Uiso 1 1 calc R U . . .
C46 C 0.45090(12) 0.17483(7) 0.64162(6) 0.0374(4) Uani 1 1 d . . . . .
H46 H 0.4058 0.1546 0.6280 0.045 Uiso 1 1 calc R U . . .
C47 C 0.44163(11) 0.20351(6) 0.68775(6) 0.0292(3) Uani 1 1 d . . . . .
H47 H 0.3901 0.2022 0.7051 0.035 Uiso 1 1 calc R U . . .
C48 C 0.54554(9) 0.22104(5) 0.80636(5) 0.0227(3) Uani 1 1 d . . . . .
C49 C 0.63172(9) 0.21947(6) 0.81211(6) 0.0281(3) Uani 1 1 d . . . . .
H49 H 0.6642 0.2458 0.7942 0.034 Uiso 1 1 calc R U . . .
C50 C 0.67140(10) 0.18086(7) 0.84307(7) 0.0352(3) Uani 1 1 d . . . . .
H50 H 0.7298 0.1812 0.8459 0.042 Uiso 1 1 calc R U . . .
C51 C 0.62574(12) 0.14199(7) 0.86974(7) 0.0365(4) Uani 1 1 d . . . . .
H51 H 0.6524 0.1158 0.8912 0.044 Uiso 1 1 calc R U . . .
C52 C 0.54056(11) 0.14189(6) 0.86468(6) 0.0325(3) Uani 1 1 d . . . . .
H52 H 0.5086 0.1153 0.8827 0.039 Uiso 1 1 calc R U . . .
C53 C 0.50172(9) 0.18051(6) 0.83334(6) 0.0264(3) Uani 1 1 d . . . . .
H53 H 0.4434 0.1794 0.8301 0.032 Uiso 1 1 calc R U . . .
B1 B 0.50151(9) 0.26335(6) 0.76585(6) 0.0207(3) Uani 1 1 d . . . . .

loop_
_atom_site_aniso_label
_atom_site_aniso_U_11
_atom_site_aniso_U_22
_atom_site_aniso_U_33
_atom_site_aniso_U_23
_atom_site_aniso_U_13
_atom_site_aniso_U_12
Sr1 0.01952(7) 0.01577(7) 0.02414(7) -0.00048(4) 0.00032(4) 0.00237(4)
N1 0.0182(5) 0.0179(5) 0.0220(5) -0.0001(4) -0.0006(4) 0.0018(4)
N2 0.0236(6) 0.0216(5) 0.0229(5) 0.0011(4) -0.0014(4) 0.0009(4)
C1 0.0185(6) 0.0185(6) 0.0238(6) 0.0025(5) -0.0012(5) -0.0018(5)
C2 0.0219(6) 0.0215(6) 0.0246(6) 0.0007(5) -0.0006(5) -0.0015(5)
C3 0.0282(7) 0.0261(6) 0.0229(6) 0.0004(5) -0.0024(5) -0.0043(5)
C4 0.0236(7) 0.0251(6) 0.0287(7) 0.0062(5) -0.0070(5) -0.0031(5)
C5 0.0214(7) 0.0197(6) 0.0329(7) 0.0032(5) -0.0025(5) 0.0010(5)
C6 0.0203(6) 0.0184(6) 0.0270(7) 0.0004(5) -0.0021(5) -0.0007(5)
C7 0.0280(7) 0.0311(7) 0.0249(7) -0.0029(6) 0.0001(6) 0.0049(6)
C8 0.0454(10) 0.0324(8) 0.0431(9) -0.0107(7) -0.0008(8) 0.0080(7)
C9 0.0342(9) 0.0517(10) 0.0483(10) -0.0007(8) 0.0123(8) 0.0026(8)
C10 0.0235(7) 0.0258(7) 0.0292(7) -0.0037(5) -0.0030(5) 0.0047(5)
C11 0.0381(9) 0.0393(8) 0.0321(8) 0.0002(7) 0.0051(7) -0.0015(7)
C12 0.0406(9) 0.0269(7) 0.0400(9) -0.0086(6) 0.0025(7) 0.0011(6)
C13 0.0181(6) 0.0179(6) 0.0242(6) -0.0007(5) 0.0013(5) 0.0022(5)
C14 0.0247(7) 0.0266(7) 0.0307(7) 0.0067(6) -0.0026(6) -0.0065(5)
C15 0.0205(6) 0.0198(6) 0.0257(7) -0.0005(5) -0.0025(5) -0.0028(5)
C16 0.0228(6) 0.0214(6) 0.0233(6) -0.0008(5) -0.0036(5) 0.0026(5)
C17 0.0554(10) 0.0295(7) 0.0258(7) 0.0005(6) -0.0095(7) -0.0109(7)
C18 0.0303(7) 0.0246(6) 0.0206(6) 0.0002(5) -0.0023(5) -0.0031(5)
C19 0.0313(8) 0.0324(7) 0.0257(7) 0.0023(6) -0.0006(6) 0.0001(6)
C20 0.0359(8) 0.0494(9) 0.0286(8) 0.0056(7) 0.0060(6) 0.0029(7)
C21 0.0459(10) 0.0507(10) 0.0266(7) 0.0136(7) 0.0036(7) -0.0028(8)
C22 0.0427(9) 0.0355(8) 0.0284(7) 0.0093(6) -0.0043(7) 0.0012(7)
C23 0.0325(8) 0.0272(7) 0.0242(7) 0.0012(5) -0.0028(6) -0.0015(6)
C24 0.0306(8) 0.0405(8) 0.0338(8) 0.0067(7) 0.0024(6) 0.0063(7)
C25 0.0367(10) 0.0711(14) 0.0586(12) 0.0247(11) -0.0054(9) -0.0023(9)
C26 0.0732(16) 0.0520(12) 0.0710(15) -0.0084(11) -0.0131(12) 0.0238(11)
C27 0.0348(8) 0.0284(7) 0.0257(7) 0.0024(6) -0.0051(6) 0.0034(6)
C28 0.0359(9) 0.0442(9) 0.0423(9) -0.0070(8) -0.0011(7) -0.0005(7)
C29 0.0537(11) 0.0321(8) 0.0364(8) 0.0055(7) -0.0057(8) 0.0115(7)
C30 0.0146(6) 0.0185(6) 0.0293(7) -0.0025(5) 0.0020(5) 0.0026(5)
C31 0.0216(7) 0.0231(6) 0.0276(7) -0.0015(5) 0.0024(5) 0.0014(5)
C32 0.0246(7) 0.0237(7) 0.0369(8) 0.0038(6) 0.0071(6) 0.0005(5)
C33 0.0233(7) 0.0206(6) 0.0477(9) -0.0043(6) 0.0082(6) -0.0045(5)
C34 0.0190(6) 0.0257(7) 0.0375(8) -0.0092(6) 0.0013(6) -0.0028(5)
C35 0.0164(6) 0.0219(6) 0.0306(7) -0.0030(5) 0.0008(5) 0.0012(5)
C36 0.0201(6) 0.0134(5) 0.0327(7) -0.0021(5) -0.0046(5) -0.0028(5)
C37 0.0244(7) 0.0219(6) 0.0357(7) -0.0018(6) -0.0077(6) -0.0012(5)
C38 0.0214(7) 0.0295(7) 0.0552(10) -0.0010(7) -0.0126(7) 0.0013(6)
C39 0.0180(7) 0.0318(7) 0.0576(10) -0.0052(7) 0.0020(7) 0.0010(6)
C40 0.0257(7) 0.0267(7) 0.0423(8) -0.0027(6) 0.0064(6) -0.0041(6)
C41 0.0227(7) 0.0179(6) 0.0333(7) 0.0011(5) -0.0008(5) -0.0025(5)
C42 0.0291(7) 0.0159(6) 0.0265(7) 0.0005(5) -0.0035(5) 0.0010(5)
C43 0.0304(8) 0.0316(7) 0.0331(8) -0.0050(6) -0.0009(6) 0.0033(6)
C44 0.0439(9) 0.0412(9) 0.0336(8) -0.0049(7) 0.0041(7) 0.0098(7)
C45 0.0637(12) 0.0335(8) 0.0269(7) -0.0071(6) -0.0042(8) 0.0057(8)
C46 0.0542(11) 0.0282(7) 0.0297(8) -0.0032(6) -0.0099(7) -0.0103(7)
C47 0.0379(8) 0.0214(6) 0.0284(7) 0.0013(5) -0.0033(6) -0.0063(6)
C48 0.0242(7) 0.0180(6) 0.0257(6) -0.0039(5) -0.0030(5) 0.0031(5)
C49 0.0251(7) 0.0250(7) 0.0341(7) -0.0016(6) -0.0014(6) 0.0039(5)
C50 0.0279(8) 0.0350(8) 0.0426(9) -0.0023(7) -0.0076(7) 0.0092(6)
C51 0.0444(9) 0.0299(7) 0.0353(8) 0.0031(6) -0.0111(7) 0.0124(7)
C52 0.0421(9) 0.0233(7) 0.0322(8) 0.0021(6) -0.0019(7) 0.0018(6)
C53 0.0282(7) 0.0208(6) 0.0303(7) -0.0023(5) -0.0043(6) 0.0018(5)
B1 0.0208(7) 0.0154(6) 0.0257(7) -0.0009(5) -0.0034(6) 0.0004(5)

loop_
_atom_type_symbol
_atom_type_description
_atom_type_scat_dispersion_real
_atom_type_scat_dispersion_imag
_atom_type_scat_source
C C 0.0181 0.0091 'International Tables Vol C Tables 4.2.6.8 and 6.1.1.4'
H H 0.0000 0.0000 'International Tables Vol C Tables 4.2.6.8 and 6.1.1.4'
B B 0.0090 0.0039 'International Tables Vol C Tables 4.2.6.8 and 6.1.1.4'
N N 0.0311 0.0180 'International Tables Vol C Tables 4.2.6.8 and 6.1.1.4'
Sr Sr -0.3528 1.8200 'International Tables Vol C Tables 4.2.6.8 and 6.1.1.4'

loop_
_geom_angle_atom_site_label_1
_geom_angle_atom_site_label_2
_geom_angle_atom_site_label_3
_geom_angle
_geom_angle_site_symmetry_1
_geom_angle_site_symmetry_3
_geom_angle_publ_flag
N1 Sr1 C30 139.26(4) . . ?
N1 Sr1 C31 112.78(4) . . ?
N1 Sr1 C34 118.23(4) . . ?
N1 Sr1 C35 142.78(4) . . ?
N1 Sr1 C36 140.89(4) . . ?
N1 Sr1 C37 113.85(4) . . ?
N1 Sr1 C38 95.93(4) . . ?
N1 Sr1 C39 99.39(4) . . ?
N1 Sr1 C40 121.41(4) . . ?
N1 Sr1 C41 145.32(4) . . ?
N2 Sr1 N1 83.23(4) . . ?
N2 Sr1 C30 129.83(4) . . ?
N2 Sr1 C31 148.04(4) . . ?
N2 Sr1 C34 94.97(4) . . ?
N2 Sr1 C35 104.62(4) . . ?
N2 Sr1 C36 120.10(4) . . ?
N2 Sr1 C37 131.37(4) . . ?
N2 Sr1 C38 112.42(5) . . ?
N2 Sr1 C39 87.15(4) . . ?
N2 Sr1 C40 78.12(4) . . ?
N2 Sr1 C41 93.54(4) . . ?
C30 Sr1 C31 26.59(4) . . ?
C30 Sr1 C34 47.34(4) . . ?
C30 Sr1 C36 49.19(4) . . ?
C30 Sr1 C38 91.83(4) . . ?
C30 Sr1 C39 104.63(4) . . ?
C30 Sr1 C40 91.85(4) . . ?
C30 Sr1 C41 65.88(4) . . ?
C31 Sr1 C34 53.23(4) . . ?
C31 Sr1 C39 115.42(4) . . ?
C31 Sr1 C40 112.01(4) . . ?
C34 Sr1 C39 142.33(4) . . ?
C34 Sr1 C40 118.36(4) . . ?
C35 Sr1 C30 26.85(4) . . ?
C35 Sr1 C31 45.89(4) . . ?
C35 Sr1 C34 26.45(4) . . ?
C35 Sr1 C36 66.07(4) . . ?
C35 Sr1 C38 113.37(4) . . ?
C35 Sr1 C39 117.09(4) . . ?
C35 Sr1 C40 95.76(4) . . ?
C35 Sr1 C41 71.47(4) . . ?
C36 Sr1 C31 64.99(4) . . ?
C36 Sr1 C34 92.30(4) . . ?
C36 Sr1 C38 47.66(4) . . ?
C36 Sr1 C39 55.44(4) . . ?
C36 Sr1 C40 47.19(4) . . ?
C36 Sr1 C41 26.59(4) . . ?
C37 Sr1 C30 65.31(4) . . ?
C37 Sr1 C31 69.10(4) . . ?
C37 Sr1 C34 112.56(4) . . ?
C37 Sr1 C35 88.46(4) . . ?
C37 Sr1 C36 27.07(4) . . ?
C37 Sr1 C38 26.65(4) . . ?
C37 Sr1 C39 46.60(4) . . ?
C37 Sr1 C40 53.77(4) . . ?
C37 Sr1 C41 46.07(4) . . ?
C38 Sr1 C31 93.92(4) . . ?
C38 Sr1 C34 138.76(4) . . ?
C38 Sr1 C39 25.97(5) . . ?
C38 Sr1 C40 45.50(5) . . ?
C38 Sr1 C41 53.44(4) . . ?
C39 Sr1 C40 25.74(5) . . ?
C41 Sr1 C31 87.82(4) . . ?
C41 Sr1 C34 96.44(4) . . ?
C41 Sr1 C39 45.93(4) . . ?
C41 Sr1 C40 26.09(4) . . ?
C1 N1 Sr1 140.27(8) . . ?
C13 N1 Sr1 96.68(8) . . ?
C13 N1 C1 117.90(11) . . ?
C16 N2 Sr1 101.25(9) . . ?
C16 N2 C18 120.07(12) . . ?
C18 N2 Sr1 135.77(9) . . ?
C2 C1 N1 121.07(12) . . ?
C2 C1 C6 119.10(12) . . ?
C6 C1 N1 119.79(12) . . ?
C1 C2 C7 122.45(12) . . ?
C3 C2 C1 119.57(13) . . ?
C3 C2 C7 117.89(13) . . ?
C2 C3 H3 119.4 . . ?
C4 C3 C2 121.29(13) . . ?
C4 C3 H3 119.4 . . ?
C3 C4 H4 120.3 . . ?
C5 C4 C3 119.32(13) . . ?
C5 C4 H4 120.3 . . ?
C4 C5 H5 119.3 . . ?
C4 C5 C6 121.49(13) . . ?
C6 C5 H5 119.3 . . ?
C1 C6 C10 122.47(12) . . ?
C5 C6 C1 119.21(13) . . ?
C5 C6 C10 118.27(12) . . ?
C2 C7 H7 107.8 . . ?
C2 C7 C8 113.18(13) . . ?
C2 C7 C9 110.26(13) . . ?
C8 C7 H7 107.8 . . ?
C8 C7 C9 109.84(14) . . ?
C9 C7 H7 107.8 . . ?
C7 C8 H8A 109.5 . . ?
C7 C8 H8B 109.5 . . ?
C7 C8 H8C 109.5 . . ?
H8A C8 H8B 109.5 . . ?
H8A C8 H8C 109.5 . . ?
H8B C8 H8C 109.5 . . ?
C7 C9 H9A 109.5 . . ?
C7 C9 H9B 109.5 . . ?
C7 C9 H9C 109.5 . . ?
H9A C9 H9B 109.5 . . ?
H9A C9 H9C 109.5 . . ?
H9B C9 H9C 109.5 . . ?
C6 C10 H10 108.2 . . ?
C6 C10 C11 109.91(12) . . ?
C6 C10 C12 112.23(12) . . ?
C11 C10 H10 108.2 . . ?
C11 C10 C12 110.12(13) . . ?
C12 C10 H10 108.2 . . ?
C10 C11 H11A 109.5 . . ?
C10 C11 H11B 109.5 . . ?
C10 C11 H11C 109.5 . . ?
H11A C11 H11B 109.5 . . ?
H11A C11 H11C 109.5 . . ?
H11B C11 H11C 109.5 . . ?
C10 C12 H12A 109.5 . . ?
C10 C12 H12B 109.5 . . ?
C10 C12 H12C 109.5 . . ?
H12A C12 H12B 109.5 . . ?
H12A C12 H12C 109.5 . . ?
H12B C12 H12C 109.5 . . ?
N1 C13 C14 120.86(12) . . ?
N1 C13 C15 125.16(12) . . ?
C15 C13 C14 113.97(12) . . ?
C13 C14 H14A 109.5 . . ?
C13 C14 H14B 109.5 . . ?
C13 C14 H14C 109.5 . . ?
H14A C14 H14B 109.5 . . ?
H14A C14 H14C 109.5 . . ?
H14B C14 H14C 109.5 . . ?
C13 C15 H15 111.4(13) . . ?
C13 C15 C16 132.99(13) . . ?
C16 C15 H15 112.5(13) . . ?
N2 C16 C15 125.06(13) . . ?
N2 C16 C17 121.55(13) . . ?
C15 C16 C17 113.40(12) . . ?
C16 C17 H17A 109.5 . . ?
C16 C17 H17B 109.5 . . ?
C16 C17 H17C 109.5 . . ?
H17A C17 H17B 109.5 . . ?
H17A C17 H17C 109.5 . . ?
H17B C17 H17C 109.5 . . ?
C19 C18 N2 119.84(13) . . ?
C19 C18 C23 119.96(14) . . ?
C23 C18 N2 120.03(13) . . ?
C18 C19 C24 122.86(14) . . ?
C20 C19 C18 118.89(15) . . ?
C20 C19 C24 118.22(15) . . ?
C19 C20 H20 119.4 . . ?
C21 C20 C19 121.25(16) . . ?
C21 C20 H20 119.4 . . ?
C20 C21 H21 120.2 . . ?
C20 C21 C22 119.69(15) . . ?
C22 C21 H21 120.2 . . ?
C21 C22 H22 119.3 . . ?
C21 C22 C23 121.40(15) . . ?
C23 C22 H22 119.3 . . ?
C18 C23 C27 121.74(13) . . ?
C22 C23 C18 118.78(15) . . ?
C22 C23 C27 119.48(14) . . ?
C19 C24 H24 108.5 . . ?
C19 C24 C25 110.51(15) . . ?
C19 C24 C26 111.15(15) . . ?
C25 C24 H24 108.5 . . ?
C26 C24 H24 108.5 . . ?
C26 C24 C25 109.59(18) . . ?
C24 C25 H25A 109.5 . . ?
C24 C25 H25B 109.5 . . ?
C24 C25 H25C 109.5 . . ?
H25A C25 H25B 109.5 . . ?
H25A C25 H25C 109.5 . . ?
H25B C25 H25C 109.5 . . ?
C24 C26 H26A 109.5 . . ?
C24 C26 H26B 109.5 . . ?
C24 C26 H26C 109.5 . . ?
H26A C26 H26B 109.5 . . ?
H26A C26 H26C 109.5 . . ?
H26B C26 H26C 109.5 . . ?
C23 C27 H27 107.3 . . ?
C23 C27 C28 112.71(13) . . ?
C23 C27 C29 113.24(14) . . ?
C28 C27 H27 107.3 . . ?
C28 C27 C29 108.60(14) . . ?
C29 C27 H27 107.3 . . ?
C27 C28 H28A 109.5 . . ?
C27 C28 H28B 109.5 . . ?
C27 C28 H28C 109.5 . . ?
H28A C28 H28B 109.5 . . ?
H28A C28 H28C 109.5 . . ?
H28B C28 H28C 109.5 . . ?
C27 C29 H29A 109.5 . . ?
C27 C29 H29B 109.5 . . ?
C27 C29 H29C 109.5 . . ?
H29A C29 H29B 109.5 . . ?
H29A C29 H29C 109.5 . . ?
H29B C29 H29C 109.5 . . ?
C31 C30 Sr1 78.75(8) . . ?
C31 C30 B1 121.66(12) . . ?
C35 C30 Sr1 76.27(7) . . ?
C35 C30 C31 115.68(12) . . ?
C35 C30 B1 121.88(12) . . ?
B1 C30 Sr1 105.54(8) . . ?
Sr1 C31 H31 116.5 . . ?
C30 C31 Sr1 74.67(8) . . ?
C30 C31 H31 118.9 . . ?
C32 C31 Sr1 80.44(8) . . ?
C32 C31 C30 122.24(14) . . ?
C32 C31 H31 118.9 . . ?
Sr1 C32 H32 120.0 . . ?
C31 C32 Sr1 73.75(8) . . ?
C31 C32 H32 119.8 . . ?
C33 C32 Sr1 77.47(9) . . ?
C33 C32 C31 120.48(14) . . ?
C33 C32 H32 119.8 . . ?
Sr1 C33 H33 119.0 . . ?
C32 C33 Sr1 77.21(9) . . ?
C32 C33 H33 120.5 . . ?
C34 C33 Sr1 74.26(8) . . ?
C34 C33 C32 118.91(13) . . ?
C34 C33 H33 120.5 . . ?
Sr1 C34 H34 116.7 . . ?
C33 C34 Sr1 80.23(9) . . ?
C33 C34 H34 119.9 . . ?
C33 C34 C35 120.27(14) . . ?
C35 C34 Sr1 73.91(8) . . ?
C35 C34 H34 119.9 . . ?
Sr1 C35 H35 115.0 . . ?
C30 C35 Sr1 76.87(7) . . ?
C30 C35 H35 118.8 . . ?
C34 C35 Sr1 79.64(8) . . ?
C34 C35 C30 122.39(14) . . ?
C34 C35 H35 118.8 . . ?
C37 C36 Sr1 75.46(8) . . ?
C37 C36 B1 122.21(13) . . ?
C41 C36 Sr1 78.10(7) . . ?
C41 C36 C37 115.16(13) . . ?
C41 C36 B1 121.55(12) . . ?
B1 C36 Sr1 105.37(7) . . ?
Sr1 C37 H37 115.4 . . ?
C36 C37 Sr1 77.47(8) . . ?
C36 C37 H37 119.0 . . ?
C38 C37 Sr1 78.48(9) . . ?
C38 C37 C36 121.98(15) . . ?
C38 C37 H37 119.0 . . ?
Sr1 C38 H38 117.0 . . ?
C37 C38 Sr1 74.87(8) . . ?
C37 C38 H38 119.6 . . ?
C39 C38 Sr1 79.27(9) . . ?
C39 C38 C37 120.89(15) . . ?
C39 C38 H38 119.6 . . ?
Sr1 C39 H39 117.9 . . ?
C38 C39 Sr1 74.75(9) . . ?
C38 C39 H39 120.6 . . ?
C38 C39 C40 118.90(15) . . ?
C40 C39 Sr1 77.68(9) . . ?
C40 C39 H39 120.6 . . ?
Sr1 C40 H40 119.5 . . ?
C39 C40 Sr1 76.58(9) . . ?
C39 C40 H40 120.1 . . ?
C39 C40 C41 119.78(16) . . ?
C41 C40 Sr1 74.79(8) . . ?
C41 C40 H40 120.1 . . ?
Sr1 C41 H41 117.7 . . ?
C36 C41 Sr1 75.31(7) . . ?
C36 C41 H41 118.4 . . ?
C40 C41 Sr1 79.12(8) . . ?
C40 C41 C36 123.27(14) . . ?
C40 C41 H41 118.4 . . ?
C43 C42 B1 119.77(13) . . ?
C47 C42 C43 115.92(14) . . ?
C47 C42 B1 124.00(14) . . ?
C42 C43 H43 118.8 . . ?
C44 C43 C42 122.45(16) . . ?
C44 C43 H43 118.8 . . ?
C43 C44 H44 120.0 . . ?
C45 C44 C43 120.05(17) . . ?
C45 C44 H44 120.0 . . ?
C44 C45 H45 120.5 . . ?
C46 C45 C44 119.09(15) . . ?
C46 C45 H45 120.5 . . ?
C45 C46 H46 119.8 . . ?
C45 C46 C47 120.48(16) . . ?
C47 C46 H46 119.8 . . ?
C42 C47 H47 119.0 . . ?
C46 C47 C42 122.00(16) . . ?
C46 C47 H47 119.0 . . ?
C49 C48 B1 121.30(13) . . ?
C53 C48 C49 115.58(13) . . ?
C53 C48 B1 122.80(13) . . ?
C48 C49 H49 118.7 . . ?
C50 C49 C48 122.60(15) . . ?
C50 C49 H49 118.7 . . ?
C49 C50 H50 120.0 . . ?
C51 C50 C49 120.03(15) . . ?
C51 C50 H50 120.0 . . ?
C50 C51 H51 120.5 . . ?
C50 C51 C52 119.07(14) . . ?
C52 C51 H51 120.5 . . ?
C51 C52 H52 119.9 . . ?
C51 C52 C53 120.29(15) . . ?
C53 C52 H52 119.9 . . ?
C48 C53 H53 118.8 . . ?
C52 C53 C48 122.41(15) . . ?
C52 C53 H53 118.8 . . ?
C30 B1 C36 99.85(10) . . ?
C42 B1 C30 111.12(11) . . ?
C42 B1 C36 114.21(11) . . ?
C42 B1 C48 106.71(10) . . ?
C48 B1 C30 111.72(11) . . ?
C48 B1 C36 113.28(12) . . ?

loop_
_geom_bond_atom_site_label_1
_geom_bond_atom_site_label_2
_geom_bond_distance
_geom_bond_site_symmetry_2
_geom_bond_publ_flag
Sr1 N1 2.4732(11) . ?
Sr1 N2 2.4662(12) . ?
Sr1 C30 3.0319(12) . ?
Sr1 C31 3.0834(14) . ?
Sr1 C34 3.0963(14) . ?
Sr1 C35 3.0243(13) . ?
Sr1 C36 3.0350(12) . ?
Sr1 C37 3.0094(14) . ?
Sr1 C38 3.0547(16) . ?
Sr1 C39 3.1108(16) . ?
Sr1 C40 3.1245(15) . ?
Sr1 C41 3.0702(13) . ?
N1 C1 1.4295(17) . ?
N1 C13 1.3348(18) . ?
N2 C16 1.3163(19) . ?
N2 C18 1.4312(18) . ?
C1 C2 1.411(2) . ?
C1 C6 1.4148(19) . ?
C2 C3 1.395(2) . ?
C2 C7 1.5168(19) . ?
C3 H3 0.9500 . ?
C3 C4 1.382(2) . ?
C4 H4 0.9500 . ?
C4 C5 1.381(2) . ?
C5 H5 0.9500 . ?
C5 C6 1.397(2) . ?
C6 C10 1.5258(19) . ?
C7 H7 1.0000 . ?
C7 C8 1.526(2) . ?
C7 C9 1.532(2) . ?
C8 H8A 0.9800 . ?
C8 H8B 0.9800 . ?
C8 H8C 0.9800 . ?
C9 H9A 0.9800 . ?
C9 H9B 0.9800 . ?
C9 H9C 0.9800 . ?
C10 H10 1.0000 . ?
C10 C11 1.526(2) . ?
C10 C12 1.535(2) . ?
C11 H11A 0.9800 . ?
C11 H11B 0.9800 . ?
C11 H11C 0.9800 . ?
C12 H12A 0.9800 . ?
C12 H12B 0.9800 . ?
C12 H12C 0.9800 . ?
C13 C14 1.5159(18) . ?
C13 C15 1.4157(19) . ?
C14 H14A 0.9800 . ?
C14 H14B 0.9800 . ?
C14 H14C 0.9800 . ?
C15 H15 0.94(2) . ?
C15 C16 1.431(2) . ?
C16 C17 1.517(2) . ?
C17 H17A 0.9800 . ?
C17 H17B 0.9800 . ?
C17 H17C 0.9800 . ?
C18 C19 1.410(2) . ?
C18 C23 1.415(2) . ?
C19 C20 1.398(2) . ?
C19 C24 1.518(2) . ?
C20 H20 0.9500 . ?
C20 C21 1.380(3) . ?
C21 H21 0.9500 . ?
C21 C22 1.383(3) . ?
C22 H22 0.9500 . ?
C22 C23 1.393(2) . ?
C23 C27 1.519(2) . ?
C24 H24 1.0000 . ?
C24 C25 1.529(3) . ?
C24 C26 1.527(3) . ?
C25 H25A 0.9800 . ?
C25 H25B 0.9800 . ?
C25 H25C 0.9800 . ?
C26 H26A 0.9800 . ?
C26 H26B 0.9800 . ?
C26 H26C 0.9800 . ?
C27 H27 1.0000 . ?
C27 C28 1.528(2) . ?
C27 C29 1.537(2) . ?
C28 H28A 0.9800 . ?
C28 H28B 0.9800 . ?
C28 H28C 0.9800 . ?
C29 H29A 0.9800 . ?
C29 H29B 0.9800 . ?
C29 H29C 0.9800 . ?
C30 C31 1.407(2) . ?
C30 C35 1.406(2) . ?
C30 B1 1.6491(18) . ?
C31 H31 0.9500 . ?
C31 C32 1.398(2) . ?
C32 H32 0.9500 . ?
C32 C33 1.389(2) . ?
C33 H33 0.9500 . ?
C33 C34 1.386(2) . ?
C34 H34 0.9500 . ?
C34 C35 1.402(2) . ?
C35 H35 0.9500 . ?
C36 C37 1.415(2) . ?
C36 C41 1.404(2) . ?
C36 B1 1.651(2) . ?
C37 H37 0.9500 . ?
C37 C38 1.398(2) . ?
C38 H38 0.9500 . ?
C38 C39 1.387(3) . ?
C39 H39 0.9500 . ?
C39 C40 1.389(3) . ?
C40 H40 0.9500 . ?
C40 C41 1.399(2) . ?
C41 H41 0.9500 . ?
C42 C43 1.404(2) . ?
C42 C47 1.397(2) . ?
C42 B1 1.632(2) . ?
C43 H43 0.9500 . ?
C43 C44 1.388(2) . ?
C44 H44 0.9500 . ?
C44 C45 1.383(3) . ?
C45 H45 0.9500 . ?
C45 C46 1.381(3) . ?
C46 H46 0.9500 . ?
C46 C47 1.394(2) . ?
C47 H47 0.9500 . ?
C48 C49 1.406(2) . ?
C48 C53 1.402(2) . ?
C48 B1 1.6343(19) . ?
C49 H49 0.9500 . ?
C49 C50 1.393(2) . ?
C50 H50 0.9500 . ?
C50 C51 1.385(3) . ?
C51 H51 0.9500 . ?
C51 C52 1.387(3) . ?
C52 H52 0.9500 . ?
C52 C53 1.392(2) . ?
C53 H53 0.9500 . ?

loop_
_geom_torsion_atom_site_label_1
_geom_torsion_atom_site_label_2
_geom_torsion_atom_site_label_3
_geom_torsion_atom_site_label_4
_geom_torsion
_geom_torsion_site_symmetry_1
_geom_torsion_site_symmetry_2
_geom_torsion_site_symmetry_3
_geom_torsion_site_symmetry_4
_geom_torsion_publ_flag
Sr1 N1 C1 C2 -33.6(2) . . . . ?
Sr1 N1 C1 C6 143.89(11) . . . . ?
Sr1 N1 C13 C14 141.02(11) . . . . ?
Sr1 N1 C13 C15 -38.04(14) . . . . ?
Sr1 N2 C16 C15 22.20(15) . . . . ?
Sr1 N2 C16 C17 -157.74(12) . . . . ?
Sr1 N2 C18 C19 -119.01(14) . . . . ?
Sr1 N2 C18 C23 56.28(19) . . . . ?
Sr1 C30 C31 C32 67.88(13) . . . . ?
Sr1 C30 C35 C34 -68.50(12) . . . . ?
Sr1 C30 B1 C36 2.13(11) . . . . ?
Sr1 C30 B1 C42 123.01(10) . . . . ?
Sr1 C30 B1 C48 -117.93(10) . . . . ?
Sr1 C31 C32 C33 64.29(13) . . . . ?
Sr1 C32 C33 C34 63.69(13) . . . . ?
Sr1 C33 C34 C35 64.78(12) . . . . ?
Sr1 C34 C35 C30 67.09(12) . . . . ?
Sr1 C36 C37 C38 -67.68(13) . . . . ?
Sr1 C36 C41 C40 66.09(13) . . . . ?
Sr1 C36 B1 C30 -2.13(11) . . . . ?
Sr1 C36 B1 C42 -120.76(9) . . . . ?
Sr1 C36 B1 C48 116.80(9) . . . . ?
Sr1 C37 C38 C39 -67.27(14) . . . . ?
Sr1 C38 C39 C40 -66.23(14) . . . . ?
Sr1 C39 C40 C41 -63.43(13) . . . . ?
Sr1 C40 C41 C36 -64.22(12) . . . . ?
N1 C1 C2 C3 176.10(12) . . . . ?
N1 C1 C2 C7 -7.4(2) . . . . ?
N1 C1 C6 C5 -176.21(12) . . . . ?
N1 C1 C6 C10 1.1(2) . . . . ?
N1 C13 C15 C16 -24.9(2) . . . . ?
N2 C18 C19 C20 176.73(14) . . . . ?
N2 C18 C19 C24 -1.3(2) . . . . ?
N2 C18 C23 C22 -175.68(14) . . . . ?
N2 C18 C23 C27 3.6(2) . . . . ?
C1 N1 C13 C14 -18.73(19) . . . . ?
C1 N1 C13 C15 162.20(13) . . . . ?
C1 C2 C3 C4 0.5(2) . . . . ?
C1 C2 C7 C8 132.22(15) . . . . ?
C1 C2 C7 C9 -104.30(16) . . . . ?
C1 C6 C10 C11 -106.39(15) . . . . ?
C1 C6 C10 C12 130.71(14) . . . . ?
C2 C1 C6 C5 1.38(19) . . . . ?
C2 C1 C6 C10 178.70(12) . . . . ?
C2 C3 C4 C5 0.5(2) . . . . ?
C3 C2 C7 C8 -51.22(19) . . . . ?
C3 C2 C7 C9 72.26(18) . . . . ?
C3 C4 C5 C6 -0.6(2) . . . . ?
C4 C5 C6 C1 -0.4(2) . . . . ?
C4 C5 C6 C10 -177.80(13) . . . . ?
C5 C6 C10 C11 70.96(16) . . . . ?
C5 C6 C10 C12 -51.94(18) . . . . ?
C6 C1 C2 C3 -1.5(2) . . . . ?
C6 C1 C2 C7 175.05(13) . . . . ?
C7 C2 C3 C4 -176.15(13) . . . . ?
C13 N1 C1 C2 113.82(14) . . . . ?
C13 N1 C1 C6 -68.64(17) . . . . ?
C13 C15 C16 N2 37.3(2) . . . . ?
C13 C15 C16 C17 -142.72(16) . . . . ?
C14 C13 C15 C16 156.02(15) . . . . ?
C16 N2 C18 C19 84.38(18) . . . . ?
C16 N2 C18 C23 -100.33(16) . . . . ?
C18 N2 C16 C15 -174.20(13) . . . . ?
C18 N2 C16 C17 5.9(2) . . . . ?
C18 C19 C20 C21 -1.5(3) . . . . ?
C18 C19 C24 C25 118.67(18) . . . . ?
C18 C19 C24 C26 -119.43(19) . . . . ?
C18 C23 C27 C28 85.07(18) . . . . ?
C18 C23 C27 C29 -151.15(14) . . . . ?
C19 C18 C23 C22 -0.4(2) . . . . ?
C19 C18 C23 C27 178.87(14) . . . . ?
C19 C20 C21 C22 0.4(3) . . . . ?
C20 C19 C24 C25 -59.4(2) . . . . ?
C20 C19 C24 C26 62.5(2) . . . . ?
C20 C21 C22 C23 0.7(3) . . . . ?
C21 C22 C23 C18 -0.7(3) . . . . ?
C21 C22 C23 C27 -179.96(16) . . . . ?
C22 C23 C27 C28 -95.66(18) . . . . ?
C22 C23 C27 C29 28.1(2) . . . . ?
C23 C18 C19 C20 1.4(2) . . . . ?
C23 C18 C19 C24 -176.60(15) . . . . ?
C24 C19 C20 C21 176.67(17) . . . . ?
C30 C31 C32 Sr1 -64.96(12) . . . . ?
C30 C31 C32 C33 -0.7(2) . . . . ?
C31 C30 C35 Sr1 70.10(11) . . . . ?
C31 C30 C35 C34 1.61(19) . . . . ?
C31 C30 B1 C36 -84.05(14) . . . . ?
C31 C30 B1 C42 36.83(17) . . . . ?
C31 C30 B1 C48 155.88(12) . . . . ?
C31 C32 C33 Sr1 -62.39(13) . . . . ?
C31 C32 C33 C34 1.3(2) . . . . ?
C32 C33 C34 Sr1 -65.26(13) . . . . ?
C32 C33 C34 C35 -0.5(2) . . . . ?
C33 C34 C35 Sr1 -68.11(13) . . . . ?
C33 C34 C35 C30 -1.0(2) . . . . ?
C35 C30 C31 Sr1 -68.65(10) . . . . ?
C35 C30 C31 C32 -0.8(2) . . . . ?
C35 C30 B1 C36 85.41(14) . . . . ?
C35 C30 B1 C42 -153.71(12) . . . . ?
C35 C30 B1 C48 -34.66(17) . . . . ?
C36 C37 C38 Sr1 67.16(12) . . . . ?
C36 C37 C38 C39 -0.1(2) . . . . ?
C37 C36 C41 Sr1 -67.51(10) . . . . ?
C37 C36 C41 C40 -1.42(19) . . . . ?
C37 C36 B1 C30 80.13(14) . . . . ?
C37 C36 B1 C42 -38.49(17) . . . . ?
C37 C36 B1 C48 -160.94(12) . . . . ?
C37 C38 C39 Sr1 64.98(13) . . . . ?
C37 C38 C39 C40 -1.3(2) . . . . ?
C38 C39 C40 Sr1 64.66(14) . . . . ?
C38 C39 C40 C41 1.2(2) . . . . ?
C39 C40 C41 Sr1 64.36(13) . . . . ?
C39 C40 C41 C36 0.1(2) . . . . ?
C41 C36 C37 Sr1 69.07(10) . . . . ?
C41 C36 C37 C38 1.4(2) . . . . ?
C41 C36 B1 C30 -87.42(14) . . . . ?
C41 C36 B1 C42 153.96(12) . . . . ?
C41 C36 B1 C48 31.51(16) . . . . ?
C42 C43 C44 C45 0.1(3) . . . . ?
C43 C42 C47 C46 0.1(2) . . . . ?
C43 C42 B1 C30 44.87(17) . . . . ?
C43 C42 B1 C36 156.89(13) . . . . ?
C43 C42 B1 C48 -77.15(15) . . . . ?
C43 C44 C45 C46 0.5(3) . . . . ?
C44 C45 C46 C47 -0.7(3) . . . . ?
C45 C46 C47 C42 0.4(2) . . . . ?
C47 C42 C43 C44 -0.4(2) . . . . ?
C47 C42 B1 C30 -141.74(13) . . . . ?
C47 C42 B1 C36 -29.72(18) . . . . ?
C47 C42 B1 C48 96.24(16) . . . . ?
C48 C49 C50 C51 0.0(2) . . . . ?
C49 C48 C53 C52 1.3(2) . . . . ?
C49 C48 B1 C30 -39.24(17) . . . . ?
C49 C48 B1 C36 -151.07(12) . . . . ?
C49 C48 B1 C42 82.40(15) . . . . ?
C49 C50 C51 C52 0.6(3) . . . . ?
C50 C51 C52 C53 -0.2(2) . . . . ?
C51 C52 C53 C48 -0.8(2) . . . . ?
C53 C48 C49 C50 -0.9(2) . . . . ?
C53 C48 B1 C30 147.56(13) . . . . ?
C53 C48 B1 C36 35.73(17) . . . . ?
C53 C48 B1 C42 -90.80(15) . . . . ?
B1 C30 C31 Sr1 101.43(11) . . . . ?
B1 C30 C31 C32 169.31(13) . . . . ?
B1 C30 C35 Sr1 -99.95(11) . . . . ?
B1 C30 C35 C34 -168.44(12) . . . . ?
B1 C36 C37 Sr1 -99.21(11) . . . . ?
B1 C36 C37 C38 -166.89(13) . . . . ?
B1 C36 C41 Sr1 100.86(11) . . . . ?
B1 C36 C41 C40 166.95(13) . . . . ?
B1 C42 C43 C44 173.53(15) . . . . ?
B1 C42 C47 C46 -173.50(14) . . . . ?
B1 C48 C49 C50 -174.56(14) . . . . ?
B1 C48 C53 C52 174.85(13) . . . . ?

loop_
_smtbx_masks_void_nr
_smtbx_masks_void_average_x
_smtbx_masks_void_average_y
_smtbx_masks_void_average_z
_smtbx_masks_void_volume
_smtbx_masks_void_count_electrons
_smtbx_masks_void_content
1 -0.727 -0.250 0.500 1146.2 209.9 '4 C7H8'
2 -0.740 -0.683 0.000 1146.2 209.9 '4 C7H8'
